data_4074728
loop_
_publ_author_name
'Bernskoetter, Wesley H.'
'Pool, Jaime A.'
'Lobkovsky, Emil'
'Chirik, Paul J.'

_publ_section_title
;
 Carbon--Hydrogen Bond Activation with a Cyclometalated Zirconocene
 Hydride: Mechanistic Differences between Arene and Alkane
 Reductive Elimination
;
_journal_coden_ASTM ORGND7
_journal_issue 5
_journal_name_full Organometallics
_journal_page_first 1092
_journal_page_last 1100
_journal_paper_doi 10.1021/om0508379
_journal_volume 25
_journal_year 2006
_chemical_formula_sum 'C22 H43 O0.5 Si4 Zr'
_chemical_formula_weight 519.14
_space_group_IT_number 14
_symmetry_cell_setting monoclinic
_symmetry_space_group_name_Hall '-P 2yn'
_symmetry_space_group_name_H-M 'P 1 21/n 1'
_atom_sites_solution_hydrogens geom
_atom_sites_solution_primary direct
_atom_sites_solution_secondary difmap
_audit_creation_method SHELXL-97
_cell_angle_alpha 90.00
_cell_angle_beta 99.528(2)
_cell_angle_gamma 90.00
_cell_formula_units_Z 4
_cell_length_a 11.9916(7)
_cell_length_b 15.6633(9)
_cell_length_c 15.3898(8)
_cell_measurement_temperature 173(2)
_cell_volume 2850.8(3)
_computing_cell_refinement 'Bruker SAINT+'
_computing_data_collection 'Bruker SMART'
_computing_data_reduction 'Bruker SHELXTL'
_computing_molecular_graphics 'Bruker SHELXTL'
_computing_publication_material 'Bruker SHELXTL'
_computing_structure_refinement 'SHELXL-97 (Sheldrick, 1997)'
_computing_structure_solution 'SHELXS-97 (Sheldrick, 1990)'
_diffrn_ambient_temperature 173(2)
_diffrn_measured_fraction_theta_full 0.993
_diffrn_measured_fraction_theta_max 0.993
_diffrn_measurement_device_type 'Bruker 1K CCD'
_diffrn_measurement_method '0.3 deg. omega scans'
_diffrn_radiation_monochromator graphite
_diffrn_radiation_source 'fine-focus sealed tube'
_diffrn_radiation_type MoK\a
_diffrn_radiation_wavelength 0.71073
_diffrn_reflns_av_R_equivalents 0.0289
_diffrn_reflns_av_sigmaI/netI 0.0326
_diffrn_reflns_limit_h_max 15
_diffrn_reflns_limit_h_min -15
_diffrn_reflns_limit_k_max 20
_diffrn_reflns_limit_k_min -20
_diffrn_reflns_limit_l_max 20
_diffrn_reflns_limit_l_min -20
_diffrn_reflns_number 19663
_diffrn_reflns_theta_full 28.28
_diffrn_reflns_theta_max 28.28
_diffrn_reflns_theta_min 1.87
_exptl_absorpt_coefficient_mu 0.562
_exptl_absorpt_correction_type SADABS
_exptl_crystal_colour orange
_exptl_crystal_density_diffrn 1.210
_exptl_crystal_density_method 'not measured'
_exptl_crystal_description rhombohedron
_exptl_crystal_F_000 1100
_exptl_crystal_size_max 0.3
_exptl_crystal_size_mid 0.25
_exptl_crystal_size_min 0.2
_refine_diff_density_max 1.111
_refine_diff_density_min -0.706
_refine_diff_density_rms 0.064
_refine_ls_extinction_method none
_refine_ls_goodness_of_fit_ref 1.063
_refine_ls_hydrogen_treatment mixed
_refine_ls_matrix_type full
_refine_ls_number_parameters 393
_refine_ls_number_reflns 7015
_refine_ls_number_restraints 0
_refine_ls_restrained_S_all 1.063
_refine_ls_R_factor_all 0.0523
_refine_ls_R_factor_gt 0.0387
_refine_ls_shift/su_max 0.191
_refine_ls_shift/su_mean 0.009
_refine_ls_structure_factor_coef Fsqd
_refine_ls_weighting_details 'calc w=1/[\s^2^(Fo^2^)+(0.0377P)^2^+1.7351P] where P=(Fo^2^+2Fc^2^)/3'
_refine_ls_weighting_scheme calc
_refine_ls_wR_factor_gt 0.0823
_refine_ls_wR_factor_ref 0.0875
_reflns_number_gt 5751
_reflns_number_total 7015
_reflns_threshold_expression >2sigma(I)
_cod_data_source_file om0508379si20051129_120328.cif
_cod_data_source_block jd21
_cod_depositor_comments
;
The following automatic conversions were performed:

'_symmetry_cell_setting' value 'Monoclinic' changed to 'monoclinic'
according to /home/saulius/struct/CIF-dictionaries/cif_core.dic
dictionary named 'cif_core.dic' version 2.4.1 from 2010-06-29.

Automatic conversion script
Id: cif_fix_values 1715 2011-07-08 13:25:40Z adriana 
;
_cod_original_sg_symbol_H-M P2(1)/n
_cod_original_formula_sum 'C22 H43 O0.50 Si4 Zr'
_cod_database_code 4074728

loop_
_symmetry_equiv_pos_as_xyz
'x, y, z'
'-x+1/2, y+1/2, -z+1/2'
'-x, -y, -z'
'x-1/2, -y-1/2, z-1/2'

loop_
_atom_site_label
_atom_site_type_symbol
_atom_site_fract_x
_atom_site_fract_y
_atom_site_fract_z
_atom_site_U_iso_or_equiv
_atom_site_adp_type
_atom_site_occupancy
_atom_site_symmetry_multiplicity
_atom_site_calc_flag
_atom_site_refinement_flags
Zr1 Zr 0.094378(15) 0.078927(12) 0.569362(12) 0.02705(5) Uani 1 1 d .
H1M H 0.029(5) 0.148(4) 0.465(4) 0.083(19) Uiso 0.50 1 d P
H2M H 0.141(4) -0.019(3) 0.636(3) 0.047(13) Uiso 0.50 1 d P
Si1 Si 0.23496(5) 0.26740(4) 0.43805(4) 0.03938(15) Uani 1 1 d .
Si2 Si 0.41059(4) 0.00230(3) 0.68322(4) 0.02696(12) Uani 1 1 d .
Si3 Si 0.02770(5) -0.00660(3) 0.80313(4) 0.03055(12) Uani 1 1 d .
Si4 Si -0.14913(5) 0.25857(3) 0.55013(4) 0.02863(12) Uani 1 1 d .
O1 O 0.0147(3) -0.02121(18) 0.51883(19) 0.0363(8) Uani 0.50 1 d P
C1 C 0.23610(17) 0.16248(12) 0.49544(13) 0.0323(5) Uani 1 1 d .
C2 C 0.21939(16) 0.08129(12) 0.45277(12) 0.0282(4) Uani 1 1 d .
H2 H 0.1835(19) 0.0708(13) 0.3959(15) 0.032(6) Uiso 1 1 d .
C3 C 0.26240(15) 0.01739(12) 0.51153(12) 0.0250(4) Uani 1 1 d .
H3 H 0.2577(18) -0.0432(14) 0.4998(14) 0.031(6) Uiso 1 1 d .
C4 C 0.30903(15) 0.05501(11) 0.59404(12) 0.0256(4) Uani 1 1 d .
C5 C 0.29307(15) 0.14429(11) 0.58197(13) 0.0261(4) Uani 1 1 d .
H5 H 0.3186(17) 0.1884(13) 0.6257(13) 0.027(5) Uiso 1 1 d .
C6 C 0.02778(16) 0.08113(12) 0.72024(12) 0.0266(4) Uani 1 1 d .
C7 C 0.11054(16) 0.14697(12) 0.72116(12) 0.0279(4) Uani 1 1 d .
H7 H 0.1832(18) 0.1465(13) 0.7567(13) 0.030(5) Uiso 1 1 d .
C8 C 0.06810(16) 0.21062(12) 0.66101(12) 0.0273(4) Uani 1 1 d .
H8 H 0.1041(18) 0.2610(13) 0.6481(13) 0.030(6) Uiso 1 1 d .
C9 C -0.04337(15) 0.18780(12) 0.61914(12) 0.0252(4) Uani 1 1 d .
C10 C -0.06588(15) 0.10843(12) 0.65718(12) 0.0246(4) Uani 1 1 d .
H10 H -0.1351(16) 0.0789(11) 0.6416(12) 0.019(5) Uiso 1 1 d .
C11 C 0.3864(2) 0.2914(2) 0.4347(3) 0.0918(12) Uani 1 1 d .
H11A H 0.4289 0.2922 0.4948 0.138 Uiso 1 1 calc R
H11B H 0.3924 0.3472 0.4071 0.138 Uiso 1 1 calc R
H11C H 0.4175 0.2473 0.4003 0.138 Uiso 1 1 calc R
C12 C 0.1539(3) 0.25895(18) 0.32454(17) 0.0666(9) Uani 1 1 d .
H12A H 0.1472 0.3156 0.2971 0.100 Uiso 1 1 calc R
H12B H 0.0783 0.2363 0.3270 0.100 Uiso 1 1 calc R
H12C H 0.1935 0.2205 0.2897 0.100 Uiso 1 1 calc R
C13 C 0.1747(2) 0.35618(15) 0.49572(19) 0.0502(7) Uani 1 1 d .
H13C H 0.186(3) 0.4059(19) 0.469(2) 0.070(9) Uiso 1 1 d .
H13B H 0.095(3) 0.348(2) 0.494(2) 0.082(10) Uiso 1 1 d .
H13A H 0.206(3) 0.363(2) 0.550(2) 0.079(10) Uiso 1 1 d .
C14 C 0.5548(2) 0.0318(2) 0.66305(19) 0.0508(7) Uani 1 1 d .
H14A H 0.611(3) 0.008(2) 0.710(2) 0.083(10) Uiso 1 1 d .
H14C H 0.564(3) 0.090(2) 0.660(2) 0.077(10) Uiso 1 1 d .
H14B H 0.563(3) 0.009(2) 0.608(2) 0.076(10) Uiso 1 1 d .
C15 C 0.3943(2) 0.04155(17) 0.79433(15) 0.0433(6) Uani 1 1 d .
H15C H 0.327(3) 0.0231(18) 0.8080(19) 0.068(9) Uiso 1 1 d .
H15B H 0.454(2) 0.0222(17) 0.8375(18) 0.059(8) Uiso 1 1 d .
H15A H 0.393(2) 0.0983(18) 0.7926(17) 0.055(8) Uiso 1 1 d .
C16 C 0.3954(2) -0.11575(14) 0.67515(17) 0.0426(6) Uani 1 1 d .
H16C H 0.413(2) -0.1350(19) 0.619(2) 0.071(9) Uiso 1 1 d .
H16B H 0.452(2) -0.1433(17) 0.7149(17) 0.056(8) Uiso 1 1 d .
H16A H 0.320(3) -0.1367(19) 0.6850(19) 0.077(9) Uiso 1 1 d .
C17 C 0.0914(3) -0.10932(17) 0.7741(2) 0.0553(7) Uani 1 1 d .
H17C H 0.167(3) -0.1033(18) 0.7762(19) 0.065(9) Uiso 1 1 d .
H17B H 0.085(3) -0.153(2) 0.818(2) 0.080(10) Uiso 1 1 d .
H17A H 0.063(3) -0.124(2) 0.720(2) 0.073(10) Uiso 1 1 d .
C18 C 0.10785(19) 0.03240(16) 0.91002(14) 0.0385(5) Uani 1 1 d .
H18C H 0.080(2) 0.0826(17) 0.9265(18) 0.060(8) Uiso 1 1 d .
H18B H 0.107(2) -0.0064(19) 0.9558(19) 0.069(9) Uiso 1 1 d .
H18A H 0.187(2) 0.0431(15) 0.9068(15) 0.044(7) Uiso 1 1 d .
C19 C -0.1220(2) -0.02785(17) 0.81563(16) 0.0421(6) Uani 1 1 d .
H19C H -0.158(2) 0.0196(18) 0.8261(18) 0.062(8) Uiso 1 1 d .
H19B H -0.168(3) -0.0490(19) 0.762(2) 0.069(9) Uiso 1 1 d .
H19A H -0.123(3) -0.062(2) 0.858(2) 0.076(10) Uiso 1 1 d .
C20 C -0.1473(2) 0.24853(18) 0.42982(15) 0.0532(7) Uani 1 1 d .
H20A H -0.2103 0.2811 0.3970 0.080 Uiso 1 1 calc R
H20B H -0.1549 0.1883 0.4127 0.080 Uiso 1 1 calc R
H20C H -0.0757 0.2709 0.4165 0.080 Uiso 1 1 calc R
C21 C -0.29348(18) 0.23018(15) 0.57128(16) 0.0383(5) Uani 1 1 d .
H21B H -0.299(2) 0.2417(18) 0.6283(19) 0.067(9) Uiso 1 1 d .
H21A H -0.315(2) 0.1746(17) 0.5546(17) 0.054(7) Uiso 1 1 d .
H21C H -0.345(3) 0.265(2) 0.539(2) 0.079(10) Uiso 1 1 d .
C22 C -0.1191(2) 0.37081(15) 0.58635(19) 0.0480(6) Uani 1 1 d .
H22B H -0.172(3) 0.408(2) 0.550(2) 0.087(11) Uiso 1 1 d .
H22A H -0.047(2) 0.3883(17) 0.5764(18) 0.059(8) Uiso 1 1 d .
H22C H -0.128(2) 0.3776(19) 0.644(2) 0.070(9) Uiso 1 1 d .

loop_
_atom_site_aniso_label
_atom_site_aniso_U_11
_atom_site_aniso_U_22
_atom_site_aniso_U_33
_atom_site_aniso_U_23
_atom_site_aniso_U_13
_atom_site_aniso_U_12
Zr1 0.02097(8) 0.02896(9) 0.03233(9) -0.01331(7) 0.00764(7) -0.00434(7)
Si1 0.0369(3) 0.0278(3) 0.0524(4) 0.0148(3) 0.0041(3) -0.0056(2)
Si2 0.0212(2) 0.0291(3) 0.0292(3) 0.0000(2) 0.0004(2) 0.00174(19)
Si3 0.0305(3) 0.0298(3) 0.0303(3) -0.0020(2) 0.0019(2) 0.0055(2)
Si4 0.0268(3) 0.0307(3) 0.0269(3) 0.0005(2) 0.0002(2) -0.0008(2)
O1 0.0299(14) 0.0429(19) 0.0396(18) -0.0225(13) 0.0157(13) -0.0133(14)
C1 0.0348(10) 0.0251(9) 0.0358(10) 0.0066(8) 0.0021(8) -0.0066(8)
C2 0.0286(9) 0.0333(9) 0.0233(9) 0.0015(8) 0.0062(7) -0.0048(8)
C3 0.0229(8) 0.0231(8) 0.0302(9) -0.0029(7) 0.0077(7) 0.0000(7)
C4 0.0215(8) 0.0249(8) 0.0293(9) -0.0003(7) 0.0007(7) 0.0000(7)
C5 0.0215(8) 0.0239(8) 0.0323(9) -0.0029(7) 0.0031(7) -0.0050(7)
C6 0.0268(9) 0.0280(9) 0.0245(8) -0.0055(7) 0.0031(7) 0.0049(7)
C7 0.0257(9) 0.0298(9) 0.0265(9) -0.0096(7) -0.0010(7) 0.0016(7)
C8 0.0286(9) 0.0252(9) 0.0275(9) -0.0092(7) 0.0032(8) -0.0002(7)
C9 0.0249(9) 0.0281(9) 0.0223(8) -0.0070(7) 0.0032(7) 0.0016(7)
C10 0.0218(8) 0.0294(9) 0.0230(8) -0.0071(7) 0.0045(7) 0.0015(7)
C11 0.0475(16) 0.0577(17) 0.176(4) 0.051(2) 0.037(2) 0.0006(13)
C12 0.111(2) 0.0485(15) 0.0397(13) 0.0152(11) 0.0103(15) -0.0028(16)
C13 0.0551(15) 0.0300(11) 0.0614(16) 0.0045(11) -0.0022(13) -0.0088(10)
C14 0.0289(11) 0.0678(17) 0.0558(15) 0.0027(13) 0.0066(11) -0.0043(11)
C15 0.0392(12) 0.0526(14) 0.0350(12) -0.0037(10) -0.0026(10) 0.0133(11)
C16 0.0439(13) 0.0317(11) 0.0481(13) 0.0031(10) -0.0043(11) 0.0064(10)
C17 0.0575(16) 0.0397(13) 0.0673(18) -0.0125(12) 0.0062(14) 0.0142(12)
C18 0.0364(11) 0.0464(12) 0.0308(11) -0.0014(9) -0.0003(9) 0.0091(10)
C19 0.0383(12) 0.0483(13) 0.0394(12) 0.0025(10) 0.0055(10) -0.0030(10)
C20 0.0519(14) 0.0756(17) 0.0316(12) 0.0066(11) 0.0053(10) -0.0207(13)
C21 0.0301(10) 0.0429(12) 0.0422(12) 0.0039(10) 0.0070(9) 0.0050(9)
C22 0.0408(13) 0.0344(12) 0.0634(16) -0.0042(11) -0.0068(12) 0.0038(10)

loop_
_atom_type_symbol
_atom_type_description
_atom_type_scat_dispersion_real
_atom_type_scat_dispersion_imag
_atom_type_scat_source
C C 0.0033 0.0016 'International Tables Vol C Tables 4.2.6.8 and 6.1.1.4'
H H 0.0000 0.0000 'International Tables Vol C Tables 4.2.6.8 and 6.1.1.4'
Si Si 0.0817 0.0704 'International Tables Vol C Tables 4.2.6.8 and 6.1.1.4'
Zr Zr -2.9673 0.5597 'International Tables Vol C Tables 4.2.6.8 and 6.1.1.4'
O O 0.0106 0.0060 'International Tables Vol C Tables 4.2.6.8 and 6.1.1.4'

loop_
_geom_angle_atom_site_label_1
_geom_angle_atom_site_label_2
_geom_angle_atom_site_label_3
_geom_angle
_geom_angle_site_symmetry_1
_geom_angle_site_symmetry_3
H2M Zr1 H1M 158(2) . .
H2M Zr1 O1 68.8(14) . .
H1M Zr1 O1 90.9(17) . .
H2M Zr1 O1 96.1(14) . 3_556
H1M Zr1 O1 64.0(17) . 3_556
O1 Zr1 O1 27.24(16) . 3_556
H2M Zr1 C2 103.8(15) . .
H1M Zr1 C2 67.6(18) . .
O1 Zr1 C2 92.19(10) . .
O1 Zr1 C2 85.44(10) 3_556 .
H2M Zr1 C3 72.2(15) . .
H1M Zr1 C3 98.9(18) . .
O1 Zr1 C3 85.33(10) . .
O1 Zr1 C3 93.45(10) 3_556 .
C2 Zr1 C3 31.97(6) . .
H2M Zr1 C7 82.7(14) . .
H1M Zr1 C7 118.1(17) . .
O1 Zr1 C7 131.82(10) . .
O1 Zr1 C7 140.83(10) 3_556 .
C2 Zr1 C7 133.07(6) . .
C3 Zr1 C7 122.64(6) . .
H2M Zr1 C8 114.5(14) . .
H1M Zr1 C8 86.3(17) . .
O1 Zr1 C8 141.44(10) . .
O1 Zr1 C8 129.21(10) 3_556 .
C2 Zr1 C8 121.64(6) . .
C3 Zr1 C8 133.10(6) . .
C7 Zr1 C8 31.85(6) . .
H2M Zr1 C1 119.9(15) . .
H1M Zr1 C1 64.1(17) . .
O1 Zr1 C1 123.88(10) . .
O1 Zr1 C1 110.32(10) 3_556 .
C2 Zr1 C1 32.70(6) . .
C3 Zr1 C1 53.88(6) . .
C7 Zr1 C1 103.82(6) . .
C8 Zr1 C1 89.09(6) . .
H2M Zr1 C4 66.2(15) . .
H1M Zr1 C4 116.8(18) . .
O1 Zr1 C4 110.99(10) . .
O1 Zr1 C4 125.28(10) 3_556 .
C2 Zr1 C4 53.67(6) . .
C3 Zr1 C4 32.55(6) . .
C7 Zr1 C4 90.18(6) . .
C8 Zr1 C4 104.43(6) . .
C1 Zr1 C4 54.28(6) . .
H2M Zr1 C10 92.5(15) . .
H1M Zr1 C10 95.6(18) . .
O1 Zr1 C10 89.69(10) . .
O1 Zr1 C10 88.60(10) 3_556 .
C2 Zr1 C10 163.09(6) . .
C3 Zr1 C10 164.73(6) . .
C7 Zr1 C10 52.53(6) . .
C8 Zr1 C10 52.48(6) . .
C1 Zr1 C10 138.83(6) . .
C4 Zr1 C10 140.18(6) . .
H2M Zr1 C5 95.4(14) . .
H1M Zr1 C5 94.6(17) . .
O1 Zr1 C5 138.09(10) . .
O1 Zr1 C5 138.21(10) 3_556 .
C2 Zr1 C5 52.78(6) . .
C3 Zr1 C5 52.77(6) . .
C7 Zr1 C5 80.51(6) . .
C8 Zr1 C5 80.43(6) . .
C1 Zr1 C5 32.19(6) . .
C4 Zr1 C5 32.08(6) . .
C10 Zr1 C5 130.82(6) . .
C13 Si1 C12 108.54(13) . .
C13 Si1 C11 108.70(15) . .
C12 Si1 C11 110.39(17) . .
C13 Si1 C1 113.95(11) . .
C12 Si1 C1 110.13(11) . .
C11 Si1 C1 105.07(12) . .
C15 Si2 C16 111.50(12) . .
C15 Si2 C14 108.25(12) . .
C16 Si2 C14 108.55(13) . .
C15 Si2 C4 112.00(10) . .
C16 Si2 C4 110.21(9) . .
C14 Si2 C4 106.12(11) . .
C18 Si3 C17 108.78(12) . .
C18 Si3 C19 109.36(11) . .
C17 Si3 C19 108.02(13) . .
C18 Si3 C6 107.56(10) . .
C17 Si3 C6 114.99(12) . .
C19 Si3 C6 108.03(10) . .
C22 Si4 C20 110.12(13) . .
C22 Si4 C21 108.18(12) . .
C20 Si4 C21 108.49(11) . .
C22 Si4 C9 108.02(10) . .
C20 Si4 C9 113.26(11) . .
C21 Si4 C9 108.66(10) . .
O1 O1 Zr1 77.2(4) 3_556 .
O1 O1 Zr1 75.6(4) 3_556 3_556
Zr1 O1 Zr1 152.76(16) . 3_556
C5 C1 C2 105.13(16) . .
C5 C1 Si1 125.81(14) . .
C2 C1 Si1 125.23(15) . .
C5 C1 Zr1 74.47(11) . .
C2 C1 Zr1 72.31(11) . .
Si1 C1 Zr1 135.13(10) . .
C3 C2 C1 109.45(16) . .
C3 C2 Zr1 74.14(11) . .
C1 C2 Zr1 74.99(11) . .
C2 C3 C4 109.27(16) . .
C2 C3 Zr1 73.89(11) . .
C4 C3 Zr1 75.33(11) . .
C5 C4 C3 105.42(16) . .
C5 C4 Si2 126.04(14) . .
C3 C4 Si2 125.63(14) . .
C5 C4 Zr1 74.13(10) . .
C3 C4 Zr1 72.12(10) . .
Si2 C4 Zr1 133.52(10) . .
C4 C5 C1 110.70(16) . .
C4 C5 Zr1 73.79(10) . .
C1 C5 Zr1 73.34(11) . .
C10 C6 C7 104.97(16) . .
C10 C6 Si3 126.50(15) . .
C7 C6 Si3 126.90(14) . .
C10 C6 Zr1 73.56(11) . .
C7 C6 Zr1 72.58(11) . .
Si3 C6 Zr1 129.65(9) . .
C8 C7 C6 109.38(16) . .
C8 C7 Zr1 74.15(11) . .
C6 C7 Zr1 75.03(10) . .
C7 C8 C9 109.32(17) . .
C7 C8 Zr1 74.00(10) . .
C9 C8 Zr1 74.94(10) . .
C10 C9 C8 105.11(16) . .
C10 C9 Si4 126.47(14) . .
C8 C9 Si4 126.96(14) . .
C10 C9 Zr1 73.62(10) . .
C8 C9 Zr1 72.67(10) . .
Si4 C9 Zr1 128.99(9) . .
C9 C10 C6 111.22(16) . .
C9 C10 Zr1 74.36(10) . .
C6 C10 Zr1 74.33(11) . .

loop_
_geom_bond_atom_site_label_1
_geom_bond_atom_site_label_2
_geom_bond_distance
_geom_bond_site_symmetry_2
Zr1 H2M 1.88(5) .
Zr1 H1M 1.98(6) .
Zr1 O1 1.932(3) .
Zr1 O1 1.945(3) 3_556
Zr1 C2 2.5216(19) .
Zr1 C3 2.5248(18) .
Zr1 C7 2.5458(18) .
Zr1 C8 2.5478(18) .
Zr1 C1 2.556(2) .
Zr1 C4 2.5664(18) .
Zr1 C10 2.5677(18) .
Zr1 C5 2.5709(18) .
Si1 C13 1.859(3) .
Si1 C12 1.858(3) .
Si1 C11 1.863(3) .
Si1 C1 1.865(2) .
Si2 C15 1.858(2) .
Si2 C16 1.860(2) .
Si2 C14 1.865(3) .
Si2 C4 1.8695(18) .
Si3 C18 1.865(2) .
Si3 C17 1.867(3) .
Si3 C19 1.867(2) .
Si3 C6 1.875(2) .
Si4 C22 1.861(2) .
Si4 C20 1.862(2) .
Si4 C21 1.867(2) .
Si4 C9 1.8759(19) .
O1 O1 0.913(6) 3_556
O1 Zr1 1.945(3) 3_556
C1 C5 1.421(3) .
C1 C2 1.430(3) .
C2 C3 1.390(3) .
C3 C4 1.427(3) .
C4 C5 1.419(3) .
C6 C10 1.423(2) .
C6 C7 1.430(3) .
C7 C8 1.398(3) .
C8 C9 1.430(3) .
C9 C10 1.419(3) .
